data_7150802
loop_
_publ_author_name
'Barton, Olaf G.'
'Neumann, B.'
'Stammler, H.-G.'
'Mattay, Jochen'

_publ_section_title
;
 Intramolecular direct arylation in an A,C-functionalized calix[4]arene
;
_journal_issue 1
_journal_name_full 'Organic &amp;  Biomolecular Chemistry'
_journal_page_first 104
_journal_page_last 111
_journal_paper_doi 10.1039/b713357j
_journal_volume 6
_journal_year 2008
_chemical_formula_moiety 'C54 H56 O6'
_chemical_formula_sum 'C54 H56 O6'
_chemical_formula_weight 800.99
_chemical_name_systematic ?
_space_group_IT_number 2
_symmetry_cell_setting triclinic
_symmetry_space_group_name_Hall '-P 1'
_symmetry_space_group_name_H-M 'P -1'
_atom_sites_solution_hydrogens geom
_atom_sites_solution_primary direct
_atom_sites_solution_secondary difmap
_audit_creation_method SHELXL-97
_cell_angle_alpha 73.0552(11)
_cell_angle_beta 75.3562(13)
_cell_angle_gamma 77.6072(12)
_cell_formula_units_Z 2
_cell_length_a 11.5936(2)
_cell_length_b 11.6506(3)
_cell_length_c 17.2247(3)
_cell_measurement_reflns_used 12112
_cell_measurement_temperature 100(2)
_cell_measurement_theta_max 30.034
_cell_measurement_theta_min 2.910
_cell_volume 2128.17(8)
_computing_cell_refinement 'HKL Scalepack (Otwinowski & Minor 1997)'
_computing_data_collection 'Collect, Bruker AXS, 2004'
_computing_data_reduction 'Denzo and Scalepack (Otwinowski & Minor, 1997)'
_computing_molecular_graphics 'SHELXTL-PLUS (1990)'
_computing_publication_material 'SHELXL-97 (Sheldrick, 1997)'
_computing_structure_refinement 'SHELXL-97 (Sheldrick, 1997)'
_computing_structure_solution 'SHELXS-97 (Sheldrick, 1990)'
_diffrn_ambient_temperature 100(2)
_diffrn_measured_fraction_theta_full 0.998
_diffrn_measured_fraction_theta_max 0.998
_diffrn_measurement_device_type KappaCCD
_diffrn_measurement_method CCD
_diffrn_radiation_monochromator graphite
_diffrn_radiation_source 'fine-focus sealed tube'
_diffrn_radiation_type MoK\a
_diffrn_radiation_wavelength 0.71073
_diffrn_reflns_av_R_equivalents 0.068
_diffrn_reflns_av_sigmaI/netI 0.0720
_diffrn_reflns_limit_h_max 16
_diffrn_reflns_limit_h_min 0
_diffrn_reflns_limit_k_max 16
_diffrn_reflns_limit_k_min -15
_diffrn_reflns_limit_l_max 24
_diffrn_reflns_limit_l_min -23
_diffrn_reflns_number 59242
_diffrn_reflns_theta_full 30.00
_diffrn_reflns_theta_max 30.00
_diffrn_reflns_theta_min 3.03
_exptl_absorpt_coefficient_mu 0.080
_exptl_absorpt_correction_T_max 0.9936
_exptl_absorpt_correction_T_min 0.9787
_exptl_absorpt_correction_type multi-scan
_exptl_absorpt_process_details 'Denzo and Scalepack (Otwinowski & Minor, 1997)'
_exptl_crystal_colour Colourless
_exptl_crystal_density_diffrn 1.250
_exptl_crystal_density_method 'not measured'
_exptl_crystal_description fragment
_exptl_crystal_F_000 856
_exptl_crystal_size_max 0.27
_exptl_crystal_size_mid 0.25
_exptl_crystal_size_min 0.08
_refine_diff_density_max 0.284
_refine_diff_density_min -0.288
_refine_diff_density_rms 0.058
_refine_ls_extinction_method none
_refine_ls_goodness_of_fit_ref 1.056
_refine_ls_hydrogen_treatment constr
_refine_ls_matrix_type full
_refine_ls_number_parameters 545
_refine_ls_number_reflns 12396
_refine_ls_number_restraints 0
_refine_ls_restrained_S_all 1.056
_refine_ls_R_factor_all 0.1005
_refine_ls_R_factor_gt 0.0526
_refine_ls_shift/su_max 0.000
_refine_ls_shift/su_mean 0.000
_refine_ls_structure_factor_coef Fsqd
_refine_ls_weighting_details 'calc w=1/[\s^2^(Fo^2^)+(0.0594P)^2^+0.0000P] where P=(Fo^2^+2Fc^2^)/3'
_refine_ls_weighting_scheme calc
_refine_ls_wR_factor_gt 0.1122
_refine_ls_wR_factor_ref 0.1271
_reflns_number_gt 7793
_reflns_number_total 12396
_reflns_threshold_expression >2sigma(I)
_cod_data_source_file b713357j.txt
_cod_data_source_block compound1b
_cod_depositor_comments
;
The following automatic conversions were performed:
'_symmetry_cell_setting' value 'Triclinic' changed to 'triclinic'
according to '/home/saulius/struct/CIF-dictionaries/cif_core.dic'
dictionary named 'cif_core.dic' version 2.4.1 from 2010-06-29.

Automatic conversion script
Id: cif_fix_enum 1527 2010-12-29 10:47:43Z saulius 
;
_cod_original_cell_volume 2128.35(8)
_cod_database_code 7150802

loop_
_symmetry_equiv_pos_as_xyz
'x, y, z'
'-x, -y, -z'

loop_
_atom_site_label
_atom_site_type_symbol
_atom_site_fract_x
_atom_site_fract_y
_atom_site_fract_z
_atom_site_U_iso_or_equiv
_atom_site_adp_type
_atom_site_occupancy
_atom_site_symmetry_multiplicity
_atom_site_calc_flag
_atom_site_refinement_flags
_atom_site_disorder_assembly
_atom_site_disorder_group
O1 O 0.39797(8) 0.33131(9) 0.51846(6) 0.0215(2) Uani 1 1 d . . .
O2 O -0.41930(8) 1.05936(9) 0.27769(6) 0.0227(2) Uani 1 1 d . . .
O3 O 0.28461(8) 0.93140(8) 0.20941(5) 0.0199(2) Uani 1 1 d . . .
O4 O 0.32799(8) 0.63841(8) 0.21816(5) 0.0205(2) Uani 1 1 d . . .
O5 O 0.06459(8) 0.55296(8) 0.15075(5) 0.0200(2) Uani 1 1 d . . .
O6 O 0.03044(8) 0.82130(8) 0.16893(5) 0.0200(2) Uani 1 1 d . . .
C1 C 0.08464(11) 0.93313(12) 0.29443(8) 0.0172(3) Uani 1 1 d . . .
C2 C 0.01031(12) 0.88975(13) 0.37048(8) 0.0209(3) Uani 1 1 d . . .
H2 H -0.0741 0.9175 0.3783 0.025 Uiso 1 1 calc R . .
C3 C 0.05773(12) 0.80663(13) 0.43496(9) 0.0219(3) Uani 1 1 d . . .
H3 H 0.0067 0.7808 0.4873 0.026 Uiso 1 1 calc R . .
C4 C 0.17957(12) 0.76166(13) 0.42261(8) 0.0211(3) Uani 1 1 d . . .
H4 H 0.2112 0.7031 0.4664 0.025 Uiso 1 1 calc R . .
C5 C 0.25672(11) 0.80053(12) 0.34729(8) 0.0182(3) Uani 1 1 d . . .
C6 C 0.20880(11) 0.88905(12) 0.28494(8) 0.0171(3) Uani 1 1 d . . .
C7 C 0.38657(12) 0.73667(12) 0.33288(9) 0.0199(3) Uani 1 1 d . . .
H7A H 0.4284 0.7683 0.2751 0.024 Uiso 1 1 calc R . .
H7B H 0.4307 0.7501 0.3709 0.024 Uiso 1 1 calc R . .
C8 C 0.38122(11) 0.60260(12) 0.34937(8) 0.0185(3) Uani 1 1 d . . .
C9 C 0.39821(11) 0.52297(12) 0.42404(8) 0.0190(3) Uani 1 1 d . . .
H9 H 0.4270 0.5489 0.4621 0.023 Uiso 1 1 calc R . .
C10 C 0.37355(11) 0.40566(12) 0.44368(8) 0.0181(3) Uani 1 1 d . . .
C11 C 0.31904(11) 0.36498(12) 0.39389(8) 0.0178(3) Uani 1 1 d . . .
C12 C 0.29911(11) 0.44768(12) 0.31790(8) 0.0175(3) Uani 1 1 d . . .
C13 C 0.33898(11) 0.56020(12) 0.29523(8) 0.0184(3) Uani 1 1 d . . .
C14 C 0.22287(11) 0.43072(13) 0.26331(8) 0.0183(3) Uani 1 1 d . . .
H14A H 0.2306 0.3433 0.2662 0.022 Uiso 1 1 calc R . .
H14B H 0.2518 0.4736 0.2050 0.022 Uiso 1 1 calc R . .
C15 C 0.09001(11) 0.48129(12) 0.29233(8) 0.0169(3) Uani 1 1 d . . .
C16 C 0.04026(12) 0.47450(12) 0.37599(8) 0.0190(3) Uani 1 1 d . . .
H16 H 0.0863 0.4294 0.4165 0.023 Uiso 1 1 calc R . .
C17 C -0.07523(12) 0.53242(13) 0.40092(8) 0.0210(3) Uani 1 1 d . . .
H17 H -0.1093 0.5234 0.4583 0.025 Uiso 1 1 calc R . .
C18 C -0.14072(12) 0.60329(13) 0.34229(8) 0.0206(3) Uani 1 1 d . . .
H18 H -0.2180 0.6463 0.3597 0.025 Uiso 1 1 calc R . .
C19 C -0.09500(12) 0.61256(12) 0.25790(8) 0.0189(3) Uani 1 1 d . . .
C20 C 0.01848(12) 0.54651(12) 0.23454(8) 0.0180(3) Uani 1 1 d . . .
C21 C -0.16531(12) 0.70036(13) 0.19568(9) 0.0214(3) Uani 1 1 d . . .
H21A H -0.1206 0.6996 0.1386 0.026 Uiso 1 1 calc R . .
H21B H -0.2446 0.6752 0.2034 0.026 Uiso 1 1 calc R . .
C22 C -0.18330(12) 0.82722(12) 0.20795(8) 0.0192(3) Uani 1 1 d . . .
C23 C -0.29550(12) 0.88999(13) 0.23517(8) 0.0207(3) Uani 1 1 d . . .
H23 H -0.3666 0.8572 0.2414 0.025 Uiso 1 1 calc R . .
C24 C -0.30398(11) 1.00028(13) 0.25325(8) 0.0191(3) Uani 1 1 d . . .
C25 C -0.20193(11) 1.04832(12) 0.25253(8) 0.0182(3) Uani 1 1 d . . .
C26 C -0.08787(11) 0.98662(12) 0.22265(8) 0.0183(3) Uani 1 1 d . . .
C27 C -0.08235(11) 0.88107(12) 0.19792(8) 0.0186(3) Uani 1 1 d . . .
C28 C 0.03247(11) 1.01861(12) 0.22201(8) 0.0187(3) Uani 1 1 d . . .
H28A H 0.0215 1.1034 0.2262 0.022 Uiso 1 1 calc R . .
H28B H 0.0891 1.0120 0.1692 0.022 Uiso 1 1 calc R . .
C29 C 0.29206(11) 0.23810(12) 0.42558(8) 0.0181(3) Uani 1 1 d . . .
C30 C 0.20815(12) 0.19005(13) 0.40239(8) 0.0201(3) Uani 1 1 d . . .
H30 H 0.1593 0.2418 0.3654 0.024 Uiso 1 1 calc R . .
C31 C 0.19557(12) 0.06812(13) 0.43276(8) 0.0219(3) Uani 1 1 d . . .
H31 H 0.1408 0.0369 0.4144 0.026 Uiso 1 1 calc R . .
C32 C 0.26167(12) -0.00829(13) 0.48935(8) 0.0228(3) Uani 1 1 d . . .
H32 H 0.2537 -0.0919 0.5091 0.027 Uiso 1 1 calc R . .
C33 C 0.33984(12) 0.03840(13) 0.51696(8) 0.0216(3) Uani 1 1 d . . .
H33 H 0.3827 -0.0125 0.5579 0.026 Uiso 1 1 calc R . .
C34 C 0.35579(12) 0.15938(13) 0.48503(8) 0.0192(3) Uani 1 1 d . . .
C35 C 0.44293(13) 0.20826(12) 0.51305(9) 0.0224(3) Uani 1 1 d . . .
H35A H 0.4561 0.1570 0.5680 0.027 Uiso 1 1 calc R . .
H35B H 0.5214 0.2055 0.4734 0.027 Uiso 1 1 calc R . .
C36 C -0.22522(11) 1.15886(12) 0.28395(8) 0.0180(3) Uani 1 1 d . . .
C37 C -0.14716(12) 1.19324(13) 0.32080(8) 0.0201(3) Uani 1 1 d . . .
H37 H -0.0729 1.1423 0.3283 0.024 Uiso 1 1 calc R . .
C38 C -0.17667(12) 1.30039(13) 0.34640(8) 0.0220(3) Uani 1 1 d . . .
H38 H -0.1215 1.3232 0.3696 0.026 Uiso 1 1 calc R . .
C39 C -0.28609(12) 1.37413(13) 0.33827(9) 0.0229(3) Uani 1 1 d . . .
H39 H -0.3054 1.4483 0.3546 0.027 Uiso 1 1 calc R . .
C40 C -0.36698(12) 1.33892(13) 0.30625(8) 0.0216(3) Uani 1 1 d . . .
H40 H -0.4431 1.3880 0.3022 0.026 Uiso 1 1 calc R . .
C41 C -0.33795(11) 1.23249(13) 0.27986(8) 0.0193(3) Uani 1 1 d . . .
C42 C -0.42637(12) 1.18924(13) 0.24872(9) 0.0224(3) Uani 1 1 d . . .
H42A H -0.5091 1.2283 0.2684 0.027 Uiso 1 1 calc R . .
H42B H -0.4088 1.2128 0.1874 0.027 Uiso 1 1 calc R . .
C43 C 0.32409(13) 1.04231(14) 0.20560(9) 0.0271(3) Uani 1 1 d . . .
H43A H 0.3690 1.0289 0.2501 0.033 Uiso 1 1 calc R . .
H43B H 0.2535 1.1059 0.2135 0.033 Uiso 1 1 calc R . .
C44 C 0.40428(15) 1.08214(17) 0.12215(10) 0.0401(4) Uani 1 1 d . . .
H44A H 0.4743 1.0176 0.1153 0.048 Uiso 1 1 calc R . .
H44B H 0.4353 1.1559 0.1203 0.048 Uiso 1 1 calc R . .
C45 C 0.3410(2) 1.1090(2) 0.05069(11) 0.0639(7) Uani 1 1 d . . .
H45A H 0.3150 1.0348 0.0496 0.096 Uiso 1 1 calc R . .
H45B H 0.3965 1.1380 -0.0015 0.096 Uiso 1 1 calc R . .
H45C H 0.2704 1.1715 0.0576 0.096 Uiso 1 1 calc R . .
C46 C 0.44283(12) 0.64475(14) 0.16062(9) 0.0258(3) Uani 1 1 d . . .
H46A H 0.5052 0.6449 0.1906 0.031 Uiso 1 1 calc R . .
H46B H 0.4374 0.7221 0.1173 0.031 Uiso 1 1 calc R . .
C47 C 0.48117(13) 0.54040(15) 0.11968(9) 0.0314(4) Uani 1 1 d . . .
H47A H 0.4223 0.5435 0.0861 0.038 Uiso 1 1 calc R . .
H47B H 0.4818 0.4627 0.1628 0.038 Uiso 1 1 calc R . .
C48 C 0.60659(15) 0.54595(19) 0.06412(11) 0.0466(5) Uani 1 1 d . . .
H48A H 0.6053 0.6216 0.0202 0.070 Uiso 1 1 calc R . .
H48B H 0.6300 0.4766 0.0392 0.070 Uiso 1 1 calc R . .
H48C H 0.6649 0.5432 0.0973 0.070 Uiso 1 1 calc R . .
C49 C 0.05958(13) 0.44604(13) 0.12662(9) 0.0233(3) Uani 1 1 d . . .
H49A H 0.0840 0.3732 0.1693 0.028 Uiso 1 1 calc R . .
H49B H 0.1180 0.4438 0.0739 0.028 Uiso 1 1 calc R . .
C50 C -0.06488(13) 0.44166(14) 0.11572(9) 0.0259(3) Uani 1 1 d . . .
H50A H -0.0928 0.5182 0.0772 0.031 Uiso 1 1 calc R . .
H50B H -0.1218 0.4354 0.1699 0.031 Uiso 1 1 calc R . .
C51 C -0.06656(16) 0.33474(14) 0.08204(10) 0.0339(4) Uani 1 1 d . . .
H51A H -0.0087 0.3393 0.0292 0.051 Uiso 1 1 calc R . .
H51B H -0.1477 0.3377 0.0735 0.051 Uiso 1 1 calc R . .
H51C H -0.0444 0.2586 0.1218 0.051 Uiso 1 1 calc R . .
C52 C 0.07109(12) 0.86094(13) 0.08080(8) 0.0228(3) Uani 1 1 d . . .
H52A H 0.0602 0.9507 0.0630 0.027 Uiso 1 1 calc R . .
H52B H 0.0241 0.8317 0.0517 0.027 Uiso 1 1 calc R . .
C53 C 0.20253(12) 0.80954(14) 0.06036(8) 0.0242(3) Uani 1 1 d . . .
H53A H 0.2113 0.7199 0.0741 0.029 Uiso 1 1 calc R . .
H53B H 0.2468 0.8315 0.0949 0.029 Uiso 1 1 calc R . .
C54 C 0.25809(14) 0.85661(16) -0.03088(9) 0.0334(4) Uani 1 1 d . . .
H54A H 0.2144 0.8353 -0.0653 0.050 Uiso 1 1 calc R . .
H54B H 0.3429 0.8197 -0.0419 0.050 Uiso 1 1 calc R . .
H54C H 0.2527 0.9451 -0.0441 0.050 Uiso 1 1 calc R . .

loop_
_atom_site_aniso_label
_atom_site_aniso_U_11
_atom_site_aniso_U_22
_atom_site_aniso_U_33
_atom_site_aniso_U_23
_atom_site_aniso_U_13
_atom_site_aniso_U_12
O1 0.0258(5) 0.0190(5) 0.0212(5) -0.0044(4) -0.0099(4) -0.0013(4)
O2 0.0144(5) 0.0230(5) 0.0310(5) -0.0090(4) -0.0038(4) -0.0015(4)
O3 0.0169(5) 0.0202(5) 0.0218(5) -0.0044(4) -0.0015(4) -0.0050(4)
O4 0.0178(5) 0.0218(5) 0.0203(5) -0.0011(4) -0.0049(4) -0.0039(4)
O5 0.0221(5) 0.0217(5) 0.0182(5) -0.0066(4) -0.0052(4) -0.0039(4)
O6 0.0162(5) 0.0213(5) 0.0203(5) -0.0048(4) -0.0032(4) 0.0008(4)
C1 0.0161(6) 0.0157(7) 0.0213(7) -0.0060(6) -0.0051(5) -0.0021(5)
C2 0.0168(7) 0.0207(7) 0.0249(7) -0.0069(6) -0.0037(6) -0.0012(6)
C3 0.0219(7) 0.0211(7) 0.0207(7) -0.0056(6) -0.0006(6) -0.0032(6)
C4 0.0253(7) 0.0170(7) 0.0222(7) -0.0042(6) -0.0087(6) -0.0021(6)
C5 0.0183(6) 0.0157(7) 0.0232(7) -0.0061(6) -0.0067(5) -0.0032(5)
C6 0.0163(6) 0.0170(7) 0.0196(7) -0.0064(6) -0.0028(5) -0.0048(5)
C7 0.0178(7) 0.0175(7) 0.0266(7) -0.0052(6) -0.0093(6) -0.0024(5)
C8 0.0124(6) 0.0190(7) 0.0253(7) -0.0069(6) -0.0060(5) -0.0001(5)
C9 0.0148(6) 0.0208(7) 0.0238(7) -0.0091(6) -0.0065(5) 0.0005(5)
C10 0.0150(6) 0.0200(7) 0.0183(7) -0.0046(6) -0.0048(5) 0.0004(5)
C11 0.0133(6) 0.0196(7) 0.0205(7) -0.0069(6) -0.0033(5) -0.0002(5)
C12 0.0146(6) 0.0193(7) 0.0198(7) -0.0073(6) -0.0039(5) -0.0010(5)
C13 0.0145(6) 0.0194(7) 0.0206(7) -0.0043(6) -0.0047(5) -0.0005(5)
C14 0.0173(6) 0.0193(7) 0.0192(7) -0.0051(6) -0.0052(5) -0.0032(5)
C15 0.0176(6) 0.0154(7) 0.0197(7) -0.0055(5) -0.0054(5) -0.0036(5)
C16 0.0187(7) 0.0199(7) 0.0205(7) -0.0049(6) -0.0072(5) -0.0038(5)
C17 0.0223(7) 0.0237(8) 0.0188(7) -0.0081(6) -0.0016(5) -0.0063(6)
C18 0.0166(6) 0.0208(7) 0.0265(7) -0.0098(6) -0.0038(6) -0.0023(5)
C19 0.0181(6) 0.0167(7) 0.0251(7) -0.0068(6) -0.0070(6) -0.0041(5)
C20 0.0201(7) 0.0174(7) 0.0186(7) -0.0047(6) -0.0046(5) -0.0066(5)
C21 0.0199(7) 0.0193(7) 0.0271(7) -0.0070(6) -0.0089(6) -0.0012(6)
C22 0.0193(7) 0.0186(7) 0.0206(7) -0.0040(6) -0.0084(5) -0.0010(5)
C23 0.0175(7) 0.0218(7) 0.0245(7) -0.0049(6) -0.0065(6) -0.0052(6)
C24 0.0146(6) 0.0220(7) 0.0197(7) -0.0045(6) -0.0040(5) -0.0009(5)
C25 0.0175(6) 0.0179(7) 0.0186(7) -0.0030(6) -0.0051(5) -0.0021(5)
C26 0.0174(6) 0.0185(7) 0.0185(7) -0.0016(5) -0.0065(5) -0.0023(5)
C27 0.0162(6) 0.0191(7) 0.0190(7) -0.0034(6) -0.0050(5) 0.0004(5)
C28 0.0155(6) 0.0183(7) 0.0218(7) -0.0046(6) -0.0038(5) -0.0019(5)
C29 0.0167(6) 0.0190(7) 0.0183(7) -0.0070(6) -0.0017(5) -0.0014(5)
C30 0.0187(7) 0.0215(7) 0.0209(7) -0.0074(6) -0.0040(5) -0.0019(6)
C31 0.0203(7) 0.0240(8) 0.0234(7) -0.0095(6) -0.0016(6) -0.0062(6)
C32 0.0252(7) 0.0180(7) 0.0236(7) -0.0057(6) -0.0003(6) -0.0046(6)
C33 0.0223(7) 0.0211(7) 0.0196(7) -0.0040(6) -0.0037(6) -0.0016(6)
C34 0.0177(7) 0.0208(7) 0.0193(7) -0.0065(6) -0.0034(5) -0.0016(6)
C35 0.0256(7) 0.0164(7) 0.0258(7) -0.0036(6) -0.0110(6) -0.0002(6)
C36 0.0176(6) 0.0167(7) 0.0177(6) -0.0019(5) -0.0025(5) -0.0032(5)
C37 0.0174(7) 0.0197(7) 0.0224(7) -0.0034(6) -0.0039(5) -0.0038(6)
C38 0.0217(7) 0.0242(8) 0.0221(7) -0.0060(6) -0.0043(6) -0.0077(6)
C39 0.0234(7) 0.0201(7) 0.0252(7) -0.0083(6) 0.0000(6) -0.0054(6)
C40 0.0175(7) 0.0216(7) 0.0227(7) -0.0054(6) -0.0011(6) -0.0005(6)
C41 0.0163(6) 0.0215(7) 0.0183(7) -0.0034(6) -0.0028(5) -0.0022(5)
C42 0.0187(7) 0.0208(8) 0.0281(8) -0.0086(6) -0.0067(6) 0.0017(6)
C43 0.0270(8) 0.0285(8) 0.0290(8) -0.0051(7) -0.0056(6) -0.0138(7)
C44 0.0397(10) 0.0435(11) 0.0365(9) -0.0071(8) 0.0054(8) -0.0250(8)
C45 0.1066(18) 0.0646(14) 0.0289(10) 0.0003(9) -0.0067(10) -0.0560(14)
C46 0.0202(7) 0.0304(9) 0.0235(7) -0.0018(6) -0.0031(6) -0.0054(6)
C47 0.0291(8) 0.0386(10) 0.0280(8) -0.0108(7) -0.0056(7) -0.0050(7)
C48 0.0335(9) 0.0648(14) 0.0420(10) -0.0248(10) 0.0035(8) -0.0062(9)
C49 0.0286(8) 0.0228(8) 0.0207(7) -0.0088(6) -0.0069(6) -0.0016(6)
C50 0.0293(8) 0.0271(8) 0.0239(7) -0.0058(6) -0.0080(6) -0.0077(6)
C51 0.0496(10) 0.0274(9) 0.0299(8) -0.0039(7) -0.0152(7) -0.0132(8)
C52 0.0233(7) 0.0246(8) 0.0204(7) -0.0045(6) -0.0059(6) -0.0033(6)
C53 0.0212(7) 0.0267(8) 0.0245(7) -0.0076(6) -0.0030(6) -0.0039(6)
C54 0.0308(8) 0.0438(10) 0.0270(8) -0.0108(7) 0.0005(7) -0.0139(7)

loop_
_atom_type_symbol
_atom_type_description
_atom_type_scat_dispersion_real
_atom_type_scat_dispersion_imag
_atom_type_scat_source
C C 0.0033 0.0016 'International Tables Vol C Tables 4.2.6.8 and 6.1.1.4'
H H 0.0000 0.0000 'International Tables Vol C Tables 4.2.6.8 and 6.1.1.4'
O O 0.0106 0.0060 'International Tables Vol C Tables 4.2.6.8 and 6.1.1.4'

loop_
_geom_angle_atom_site_label_1
_geom_angle_atom_site_label_2
_geom_angle_atom_site_label_3
_geom_angle
_geom_angle_site_symmetry_1
_geom_angle_site_symmetry_3
_geom_angle_publ_flag
C10 O1 C35 111.61(10) . . ?
C24 O2 C42 111.74(10) . . ?
C6 O3 C43 112.04(10) . . ?
C13 O4 C46 112.31(10) . . ?
C20 O5 C49 113.87(10) . . ?
C27 O6 C52 113.40(10) . . ?
C2 C1 C6 117.87(12) . . ?
C2 C1 C28 121.23(11) . . ?
C6 C1 C28 120.77(11) . . ?
C3 C2 C1 120.99(12) . . ?
C3 C2 H2 119.5 . . ?
C1 C2 H2 119.5 . . ?
C4 C3 C2 119.68(12) . . ?
C4 C3 H3 120.2 . . ?
C2 C3 H3 120.2 . . ?
C3 C4 C5 121.27(13) . . ?
C3 C4 H4 119.4 . . ?
C5 C4 H4 119.4 . . ?
C4 C5 C6 118.23(12) . . ?
C4 C5 C7 119.23(12) . . ?
C6 C5 C7 122.25(11) . . ?
C5 C6 O3 119.40(11) . . ?
C5 C6 C1 121.79(12) . . ?
O3 C6 C1 118.73(12) . . ?
C8 C7 C5 106.79(10) . . ?
C8 C7 H7A 110.4 . . ?
C5 C7 H7A 110.4 . . ?
C8 C7 H7B 110.4 . . ?
C5 C7 H7B 110.4 . . ?
H7A C7 H7B 108.6 . . ?
C9 C8 C13 117.75(12) . . ?
C9 C8 C7 121.06(12) . . ?
C13 C8 C7 120.33(12) . . ?
C8 C9 C10 120.37(12) . . ?
C8 C9 H9 119.8 . . ?
C10 C9 H9 119.8 . . ?
C9 C10 O1 116.05(11) . . ?
C9 C10 C11 122.67(13) . . ?
O1 C10 C11 121.15(12) . . ?
C10 C11 C12 116.75(12) . . ?
C10 C11 C29 116.40(12) . . ?
C12 C11 C29 126.81(12) . . ?
C13 C12 C11 118.84(12) . . ?
C13 C12 C14 115.91(12) . . ?
C11 C12 C14 124.77(12) . . ?
O4 C13 C12 119.37(12) . . ?
O4 C13 C8 117.71(12) . . ?
C12 C13 C8 122.72(13) . . ?
C12 C14 C15 109.84(10) . . ?
C12 C14 H14A 109.7 . . ?
C15 C14 H14A 109.7 . . ?
C12 C14 H14B 109.7 . . ?
C15 C14 H14B 109.7 . . ?
H14A C14 H14B 108.2 . . ?
C16 C15 C20 117.77(11) . . ?
C16 C15 C14 121.39(12) . . ?
C20 C15 C14 120.54(11) . . ?
C17 C16 C15 121.11(13) . . ?
C17 C16 H16 119.4 . . ?
C15 C16 H16 119.4 . . ?
C18 C17 C16 119.95(12) . . ?
C18 C17 H17 120.0 . . ?
C16 C17 H17 120.0 . . ?
C17 C18 C19 120.98(12) . . ?
C17 C18 H18 119.5 . . ?
C19 C18 H18 119.5 . . ?
C18 C19 C20 117.99(12) . . ?
C18 C19 C21 118.85(11) . . ?
C20 C19 C21 122.99(12) . . ?
O5 C20 C15 119.18(11) . . ?
O5 C20 C19 118.80(12) . . ?
C15 C20 C19 121.87(12) . . ?
C22 C21 C19 109.42(11) . . ?
C22 C21 H21A 109.8 . . ?
C19 C21 H21A 109.8 . . ?
C22 C21 H21B 109.8 . . ?
C19 C21 H21B 109.8 . . ?
H21A C21 H21B 108.2 . . ?
C23 C22 C27 117.42(12) . . ?
C23 C22 C21 123.36(12) . . ?
C27 C22 C21 119.03(11) . . ?
C24 C23 C22 120.15(12) . . ?
C24 C23 H23 119.9 . . ?
C22 C23 H23 119.9 . . ?
C23 C24 O2 116.81(11) . . ?
C23 C24 C25 122.63(12) . . ?
O2 C24 C25 120.44(12) . . ?
C24 C25 C26 117.07(12) . . ?
C24 C25 C36 116.54(11) . . ?
C26 C25 C36 126.39(12) . . ?
C27 C26 C25 118.82(12) . . ?
C27 C26 C28 115.72(11) . . ?
C25 C26 C28 125.22(12) . . ?
O6 C27 C22 118.39(11) . . ?
O6 C27 C26 118.11(11) . . ?
C22 C27 C26 123.23(12) . . ?
C26 C28 C1 109.93(11) . . ?
C26 C28 H28A 109.7 . . ?
C1 C28 H28A 109.7 . . ?
C26 C28 H28B 109.7 . . ?
C1 C28 H28B 109.7 . . ?
H28A C28 H28B 108.2 . . ?
C30 C29 C34 116.99(12) . . ?
C30 C29 C11 126.25(12) . . ?
C34 C29 C11 116.76(12) . . ?
C31 C30 C29 121.05(13) . . ?
C31 C30 H30 119.5 . . ?
C29 C30 H30 119.5 . . ?
C32 C31 C30 120.81(13) . . ?
C32 C31 H31 119.6 . . ?
C30 C31 H31 119.6 . . ?
C31 C32 C33 119.26(13) . . ?
C31 C32 H32 120.4 . . ?
C33 C32 H32 120.4 . . ?
C32 C33 C34 120.31(13) . . ?
C32 C33 H33 119.8 . . ?
C34 C33 H33 119.8 . . ?
C33 C34 C29 121.41(13) . . ?
C33 C34 C35 120.10(13) . . ?
C29 C34 C35 118.49(12) . . ?
O1 C35 C34 110.70(11) . . ?
O1 C35 H35A 109.5 . . ?
C34 C35 H35A 109.5 . . ?
O1 C35 H35B 109.5 . . ?
C34 C35 H35B 109.5 . . ?
H35A C35 H35B 108.1 . . ?
C37 C36 C41 117.23(12) . . ?
C37 C36 C25 125.87(12) . . ?
C41 C36 C25 116.83(12) . . ?
C38 C37 C36 121.19(13) . . ?
C38 C37 H37 119.4 . . ?
C36 C37 H37 119.4 . . ?
C39 C38 C37 120.33(13) . . ?
C39 C38 H38 119.8 . . ?
C37 C38 H38 119.8 . . ?
C40 C39 C38 119.46(13) . . ?
C40 C39 H39 120.3 . . ?
C38 C39 H39 120.3 . . ?
C39 C40 C41 120.63(13) . . ?
C39 C40 H40 119.7 . . ?
C41 C40 H40 119.7 . . ?
C40 C41 C36 120.98(12) . . ?
C40 C41 C42 121.63(12) . . ?
C36 C41 C42 117.36(12) . . ?
O2 C42 C41 110.54(11) . . ?
O2 C42 H42A 109.5 . . ?
C41 C42 H42A 109.5 . . ?
O2 C42 H42B 109.5 . . ?
C41 C42 H42B 109.5 . . ?
H42A C42 H42B 108.1 . . ?
O3 C43 C44 108.59(12) . . ?
O3 C43 H43A 110.0 . . ?
C44 C43 H43A 110.0 . . ?
O3 C43 H43B 110.0 . . ?
C44 C43 H43B 110.0 . . ?
H43A C43 H43B 108.4 . . ?
C43 C44 C45 113.33(14) . . ?
C43 C44 H44A 108.9 . . ?
C45 C44 H44A 108.9 . . ?
C43 C44 H44B 108.9 . . ?
C45 C44 H44B 108.9 . . ?
H44A C44 H44B 107.7 . . ?
C44 C45 H45A 109.5 . . ?
C44 C45 H45B 109.5 . . ?
H45A C45 H45B 109.5 . . ?
C44 C45 H45C 109.5 . . ?
H45A C45 H45C 109.5 . . ?
H45B C45 H45C 109.5 . . ?
O4 C46 C47 112.83(12) . . ?
O4 C46 H46A 109.0 . . ?
C47 C46 H46A 109.0 . . ?
O4 C46 H46B 109.0 . . ?
C47 C46 H46B 109.0 . . ?
H46A C46 H46B 107.8 . . ?
C46 C47 C48 111.03(13) . . ?
C46 C47 H47A 109.4 . . ?
C48 C47 H47A 109.4 . . ?
C46 C47 H47B 109.4 . . ?
C48 C47 H47B 109.4 . . ?
H47A C47 H47B 108.0 . . ?
C47 C48 H48A 109.5 . . ?
C47 C48 H48B 109.5 . . ?
H48A C48 H48B 109.5 . . ?
C47 C48 H48C 109.5 . . ?
H48A C48 H48C 109.5 . . ?
H48B C48 H48C 109.5 . . ?
O5 C49 C50 112.67(11) . . ?
O5 C49 H49A 109.1 . . ?
C50 C49 H49A 109.1 . . ?
O5 C49 H49B 109.1 . . ?
C50 C49 H49B 109.1 . . ?
H49A C49 H49B 107.8 . . ?
C49 C50 C51 112.28(13) . . ?
C49 C50 H50A 109.1 . . ?
C51 C50 H50A 109.1 . . ?
C49 C50 H50B 109.1 . . ?
C51 C50 H50B 109.1 . . ?
H50A C50 H50B 107.9 . . ?
C50 C51 H51A 109.5 . . ?
C50 C51 H51B 109.5 . . ?
H51A C51 H51B 109.5 . . ?
C50 C51 H51C 109.5 . . ?
H51A C51 H51C 109.5 . . ?
H51B C51 H51C 109.5 . . ?
O6 C52 C53 107.71(11) . . ?
O6 C52 H52A 110.2 . . ?
C53 C52 H52A 110.2 . . ?
O6 C52 H52B 110.2 . . ?
C53 C52 H52B 110.2 . . ?
H52A C52 H52B 108.5 . . ?
C52 C53 C54 111.98(13) . . ?
C52 C53 H53A 109.2 . . ?
C54 C53 H53A 109.2 . . ?
C52 C53 H53B 109.2 . . ?
C54 C53 H53B 109.2 . . ?
H53A C53 H53B 107.9 . . ?
C53 C54 H54A 109.5 . . ?
C53 C54 H54B 109.5 . . ?
H54A C54 H54B 109.5 . . ?
C53 C54 H54C 109.5 . . ?
H54A C54 H54C 109.5 . . ?
H54B C54 H54C 109.5 . . ?

loop_
_geom_bond_atom_site_label_1
_geom_bond_atom_site_label_2
_geom_bond_distance
_geom_bond_site_symmetry_2
_geom_bond_publ_flag
O1 C10 1.3851(16) . ?
O1 C35 1.4382(16) . ?
O2 C24 1.3885(15) . ?
O2 C42 1.4398(17) . ?
O3 C6 1.3937(15) . ?
O3 C43 1.4398(17) . ?
O4 C13 1.3927(16) . ?
O4 C46 1.4466(16) . ?
O5 C20 1.3921(15) . ?
O5 C49 1.4398(16) . ?
O6 C27 1.3877(15) . ?
O6 C52 1.4362(16) . ?
C1 C2 1.3944(18) . ?
C1 C6 1.4054(18) . ?
C1 C28 1.5208(19) . ?
C2 C3 1.388(2) . ?
C2 H2 0.9500 . ?
C3 C4 1.3822(19) . ?
C3 H3 0.9500 . ?
C4 C5 1.3904(18) . ?
C4 H4 0.9500 . ?
C5 C6 1.3915(19) . ?
C5 C7 1.5230(18) . ?
C7 C8 1.5161(19) . ?
C7 H7A 0.9900 . ?
C7 H7B 0.9900 . ?
C8 C9 1.3812(19) . ?
C8 C13 1.3989(18) . ?
C9 C10 1.3833(19) . ?
C9 H9 0.9500 . ?
C10 C11 1.4139(18) . ?
C11 C12 1.4204(19) . ?
C11 C29 1.4910(19) . ?
C12 C13 1.3984(19) . ?
C12 C14 1.5192(18) . ?
C14 C15 1.5371(17) . ?
C14 H14A 0.9900 . ?
C14 H14B 0.9900 . ?
C15 C16 1.3957(18) . ?
C15 C20 1.4009(19) . ?
C16 C17 1.3867(18) . ?
C16 H16 0.9500 . ?
C17 C18 1.382(2) . ?
C17 H17 0.9500 . ?
C18 C19 1.3961(18) . ?
C18 H18 0.9500 . ?
C19 C20 1.4012(18) . ?
C19 C21 1.5179(19) . ?
C21 C22 1.5166(18) . ?
C21 H21A 0.9900 . ?
C21 H21B 0.9900 . ?
C22 C23 1.3893(18) . ?
C22 C27 1.3939(18) . ?
C23 C24 1.3862(19) . ?
C23 H23 0.9500 . ?
C24 C25 1.4092(18) . ?
C25 C26 1.4121(18) . ?
C25 C36 1.4858(18) . ?
C26 C27 1.3985(19) . ?
C26 C28 1.5162(18) . ?
C28 H28A 0.9900 . ?
C28 H28B 0.9900 . ?
C29 C30 1.4070(18) . ?
C29 C34 1.4072(19) . ?
C30 C31 1.389(2) . ?
C30 H30 0.9500 . ?
C31 C32 1.382(2) . ?
C31 H31 0.9500 . ?
C32 C33 1.387(2) . ?
C32 H32 0.9500 . ?
C33 C34 1.390(2) . ?
C33 H33 0.9500 . ?
C34 C35 1.4938(19) . ?
C35 H35A 0.9900 . ?
C35 H35B 0.9900 . ?
C36 C37 1.4060(19) . ?
C36 C41 1.4068(18) . ?
C37 C38 1.3897(19) . ?
C37 H37 0.9500 . ?
C38 C39 1.385(2) . ?
C38 H38 0.9500 . ?
C39 C40 1.3824(19) . ?
C39 H39 0.9500 . ?
C40 C41 1.3891(19) . ?
C40 H40 0.9500 . ?
C41 C42 1.4998(19) . ?
C42 H42A 0.9900 . ?
C42 H42B 0.9900 . ?
C43 C44 1.506(2) . ?
C43 H43A 0.9900 . ?
C43 H43B 0.9900 . ?
C44 C45 1.512(3) . ?
C44 H44A 0.9900 . ?
C44 H44B 0.9900 . ?
C45 H45A 0.9800 . ?
C45 H45B 0.9800 . ?
C45 H45C 0.9800 . ?
C46 C47 1.511(2) . ?
C46 H46A 0.9900 . ?
C46 H46B 0.9900 . ?
C47 C48 1.528(2) . ?
C47 H47A 0.9900 . ?
C47 H47B 0.9900 . ?
C48 H48A 0.9800 . ?
C48 H48B 0.9800 . ?
C48 H48C 0.9800 . ?
C49 C50 1.515(2) . ?
C49 H49A 0.9900 . ?
C49 H49B 0.9900 . ?
C50 C51 1.525(2) . ?
C50 H50A 0.9900 . ?
C50 H50B 0.9900 . ?
C51 H51A 0.9800 . ?
C51 H51B 0.9800 . ?
C51 H51C 0.9800 . ?
C52 C53 1.5049(19) . ?
C52 H52A 0.9900 . ?
C52 H52B 0.9900 . ?
C53 C54 1.5241(19) . ?
C53 H53A 0.9900 . ?
C53 H53B 0.9900 . ?
C54 H54A 0.9800 . ?
C54 H54B 0.9800 . ?
C54 H54C 0.9800 . ?

loop_
_cod_related_entry_id
_cod_related_entry_database
_cod_related_entry_code
1 ChemSpider 21119805
